data_4347995
loop_
_publ_author_name
'Lin, Jian-Bin'
'Shimizu, George K. H.'

_publ_section_title
;
 Pyridinium linkers and mixed anions in cationic metal--organic frameworks
;
_journal_issue 4
_journal_name_full 'Inorg. Chem. Front.'
_journal_page_first 302
_journal_paper_doi 10.1039/C3QI00065F
_journal_volume 1
_journal_year 2014
_chemical_formula_sum 'C24 H29 Cu N5 O11'
_chemical_formula_weight 627.06
_space_group_IT_number 14
_space_group_name_Hall '-P 2ybc'
_space_group_name_H-M_alt 'P 1 21/c 1'
_symmetry_cell_setting monoclinic
_symmetry_space_group_name_H-M 'P 1 21/c 1'
_atom_sites_solution_hydrogens geom
_atom_sites_solution_primary direct
_atom_sites_solution_secondary difmap
_audit_creation_method SHELXL-97
_cell_angle_alpha 90.00
_cell_angle_beta 103.918(2)
_cell_angle_gamma 90.00
_cell_formula_units_Z 4
_cell_length_a 15.6530(5)
_cell_length_b 13.5330(5)
_cell_length_c 13.6150(5)
_cell_measurement_reflns_used 11971
_cell_measurement_temperature 173(2)
_cell_measurement_theta_max 27.485
_cell_measurement_theta_min 0.998
_cell_volume 2799.42(17)
_computing_cell_refinement 'HKL Scalepack (Otwinowski & Minor 1997)'
_computing_data_collection 'Collect (Bruker AXS BV, 1997-2004)'
_computing_data_reduction 'HKL Denzo and Scalepack(Otwinowski&Minor 1997)'
_computing_structure_refinement 'SHELXL-97 (Sheldrick, 1997)'
_computing_structure_solution 'SHELXS-97 (Sheldrick, 1990)'
_diffrn_ambient_temperature 173(2)
_diffrn_measured_fraction_theta_full 0.999
_diffrn_measured_fraction_theta_max 0.999
_diffrn_measurement_device_type 'Nonius Kappa with APEX2 CCD diffractometer'
_diffrn_measurement_method CCD
_diffrn_radiation_monochromator graphite
_diffrn_radiation_source 'fine-focus sealed tube'
_diffrn_radiation_type MoK\a
_diffrn_radiation_wavelength 0.71073
_diffrn_reflns_av_R_equivalents 0.1194
_diffrn_reflns_av_sigmaI/netI 0.0779
_diffrn_reflns_limit_h_max 19
_diffrn_reflns_limit_h_min -19
_diffrn_reflns_limit_k_max 16
_diffrn_reflns_limit_k_min -16
_diffrn_reflns_limit_l_max 16
_diffrn_reflns_limit_l_min -16
_diffrn_reflns_number 20078
_diffrn_reflns_theta_full 26.00
_diffrn_reflns_theta_max 26.00
_diffrn_reflns_theta_min 1.34
_exptl_absorpt_coefficient_mu 0.847
_exptl_absorpt_correction_T_max 0.9833
_exptl_absorpt_correction_T_min 0.9589
_exptl_absorpt_correction_type multi-scan
_exptl_absorpt_process_details 'Sheldrick, G. M., SADABS 1997'
_exptl_crystal_colour blue
_exptl_crystal_density_diffrn 1.488
_exptl_crystal_density_method 'not measured'
_exptl_crystal_description block
_exptl_crystal_F_000 1300
_exptl_crystal_size_max 0.05
_exptl_crystal_size_mid 0.02
_exptl_crystal_size_min 0.02
_refine_diff_density_max 1.034
_refine_diff_density_min -0.840
_refine_diff_density_rms 0.172
_refine_ls_extinction_method none
_refine_ls_goodness_of_fit_ref 1.008
_refine_ls_hydrogen_treatment constr
_refine_ls_matrix_type full
_refine_ls_number_parameters 370
_refine_ls_number_reflns 5507
_refine_ls_number_restraints 0
_refine_ls_restrained_S_all 1.008
_refine_ls_R_factor_all 0.1287
_refine_ls_R_factor_gt 0.0928
_refine_ls_shift/su_max 0.003
_refine_ls_shift/su_mean 0.000
_refine_ls_structure_factor_coef Fsqd
_refine_ls_weighting_details 'calc w=1/[\s^2^(Fo^2^)+(0.1920P)^2^+17.0000P] where P=(Fo^2^+2Fc^2^)/3'
_refine_ls_weighting_scheme calc
_refine_ls_wR_factor_gt 0.2650
_refine_ls_wR_factor_ref 0.3027
_reflns_number_gt 4109
_reflns_number_total 5507
_reflns_threshold_expression >2sigma(I)
_cod_data_source_file c3qi00065f2.cif
_cod_data_source_block l
_cod_original_sg_symbol_H-M P2(1)/c
_cod_database_code 4347995

loop_
_symmetry_equiv_pos_as_xyz
'x, y, z'
'-x, y+1/2, -z+1/2'
'-x, -y, -z'
'x, -y-1/2, z-1/2'

loop_
_atom_site_label
_atom_site_type_symbol
_atom_site_fract_x
_atom_site_fract_y
_atom_site_fract_z
_atom_site_U_iso_or_equiv
_atom_site_adp_type
_atom_site_occupancy
_atom_site_symmetry_multiplicity
_atom_site_calc_flag
_atom_site_refinement_flags
Cu1 Cu 0.57263(5) 0.05758(5) 0.52446(6) 0.0152(3) Uani 1 1 d .
O1 O 0.5111(3) 0.1452(4) 0.4164(4) 0.0255(11) Uani 1 1 d .
O2 O 0.3909(3) 0.0488(4) 0.3767(4) 0.0288(12) Uani 1 1 d .
O3 O 0.3981(3) 0.4697(4) 0.0779(4) 0.0288(12) Uani 1 1 d .
O4 O 0.5173(3) 0.3726(4) 0.1185(4) 0.0256(11) Uani 1 1 d .
N1 N -0.2946(3) 0.3856(4) 0.0630(4) 0.0227(13) Uani 1 1 d .
N2 N 0.1611(4) 0.2928(5) 0.1878(5) 0.0288(14) Uani 1 1 d .
C1 C 0.3879(4) 0.1999(5) 0.2932(5) 0.0213(14) Uani 1 1 d .
C2 C 0.4359(4) 0.2632(5) 0.2459(5) 0.0227(15) Uani 1 1 d .
H2A H 0.4983 0.2581 0.2603 0.027 Uiso 1 1 calc R
C3 C 0.3926(4) 0.3330(5) 0.1784(5) 0.0226(15) Uani 1 1 d .
C4 C 0.3018(5) 0.3411(5) 0.1592(6) 0.0257(16) Uani 1 1 d .
H4A H 0.2716 0.3888 0.1122 0.031 Uiso 1 1 calc R
C5 C 0.2556(4) 0.2801(5) 0.2083(6) 0.0268(16) Uani 1 1 d .
C6 C 0.2963(5) 0.2075(6) 0.2746(6) 0.0271(16) Uani 1 1 d .
H6A H 0.2633 0.1645 0.3065 0.033 Uiso 1 1 calc R
C7 C 0.1294(6) 0.3852(7) 0.1840(8) 0.048(2) Uani 1 1 d .
H7A H 0.1687 0.4397 0.1967 0.058 Uiso 1 1 calc R
C8 C 0.0417(5) 0.4005(7) 0.1620(8) 0.049(2) Uani 1 1 d .
H8A H 0.0206 0.4664 0.1609 0.058 Uiso 1 1 calc R
C9 C -0.0177(5) 0.3251(6) 0.1413(6) 0.0303(17) Uani 1 1 d .
C10 C 0.0176(5) 0.2299(6) 0.1469(7) 0.0358(19) Uani 1 1 d .
H10A H -0.0208 0.1745 0.1358 0.043 Uiso 1 1 calc R
C11 C 0.1060(5) 0.2153(6) 0.1680(7) 0.039(2) Uani 1 1 d .
H11A H 0.1289 0.1502 0.1687 0.046 Uiso 1 1 calc R
C12 C -0.1138(5) 0.3436(6) 0.1139(6) 0.0278(16) Uani 1 1 d .
C13 C -0.1442(6) 0.4397(6) 0.0906(7) 0.038(2) Uani 1 1 d .
H13A H -0.1040 0.4924 0.0910 0.046 Uiso 1 1 calc R
C14 C -0.2327(5) 0.4565(6) 0.0672(7) 0.0353(19) Uani 1 1 d .
H14A H -0.2523 0.5225 0.0529 0.042 Uiso 1 1 calc R
C15 C -0.2636(5) 0.2949(6) 0.0828(6) 0.0305(17) Uani 1 1 d .
H15A H -0.3048 0.2428 0.0794 0.037 Uiso 1 1 calc R
C16 C -0.1751(5) 0.2711(6) 0.1081(7) 0.0371(19) Uani 1 1 d .
H16A H -0.1572 0.2043 0.1215 0.044 Uiso 1 1 calc R
C17 C 0.4339(4) 0.1262(5) 0.3687(5) 0.0208(14) Uani 1 1 d .
C18 C 0.4401(4) 0.3970(5) 0.1207(5) 0.0228(15) Uani 1 1 d .
O1S O -0.4128(9) 0.1090(9) 0.1193(10) 0.123(4) Uani 1 1 d .
O1A O 0.1417(11) -0.0322(8) -0.0934(11) 0.133(5) Uani 1 1 d .
O2S O -0.0178(9) 0.1505(8) 0.3801(9) 0.104(3) Uani 1 1 d .
O2A O 0.1546(12) 0.0592(12) 0.0340(11) 0.157(6) Uani 1 1 d .
O3A O 0.1888(10) 0.1160(8) -0.0943(10) 0.123(4) Uani 1 1 d .
N1S N -0.5586(8) 0.0686(8) 0.0820(8) 0.073(3) Uani 1 1 d .
N1A N 0.1613(10) 0.0473(9) -0.0505(10) 0.090(4) Uani 1 1 d .
N2S N -0.1120(8) 0.2821(10) 0.3725(8) 0.081(3) Uani 1 1 d .
C1S C -0.6189(15) -0.0029(14) 0.1053(14) 0.122(7) Uani 1 1 d .
H1SA H -0.6777 0.0081 0.0615 0.184 Uiso 1 1 calc R
H1SB H -0.6212 0.0042 0.1763 0.184 Uiso 1 1 calc R
H1SC H -0.5989 -0.0696 0.0940 0.184 Uiso 1 1 calc R
C2S C -0.5962(16) 0.1307(12) 0.0026(12) 0.134(8) Uani 1 1 d .
H2SA H -0.5518 0.1772 -0.0093 0.201 Uiso 1 1 calc R
H2SB H -0.6447 0.1675 0.0196 0.201 Uiso 1 1 calc R
H2SC H -0.6189 0.0915 -0.0586 0.201 Uiso 1 1 calc R
C3S C -0.4738(13) 0.0613(14) 0.1376(17) 0.112(7) Uani 1 1 d .
H3SA H -0.4614 0.0170 0.1934 0.135 Uiso 1 1 calc R
C4S C -0.0417(12) 0.3576(12) 0.3949(13) 0.106(5) Uani 1 1 d .
H4SA H 0.0157 0.3255 0.4037 0.159 Uiso 1 1 calc R
H4SB H -0.0440 0.3927 0.4571 0.159 Uiso 1 1 calc R
H4SC H -0.0503 0.4047 0.3387 0.159 Uiso 1 1 calc R
C5S C -0.2037(11) 0.3168(17) 0.3562(11) 0.120(7) Uani 1 1 d .
H5SA H -0.2437 0.2601 0.3429 0.181 Uiso 1 1 calc R
H5SB H -0.2173 0.3618 0.2980 0.181 Uiso 1 1 calc R
H5SC H -0.2110 0.3517 0.4167 0.181 Uiso 1 1 calc R
C6S C -0.0955(13) 0.1887(14) 0.3660(11) 0.091(4) Uani 1 1 d .
H6SA H -0.1443 0.1449 0.3497 0.109 Uiso 1 1 calc R
O1W O -0.1595(6) 0.6859(6) 0.0606(7) 0.079(3) Uani 1 1 d .
H1WA H -0.1045 0.6749 0.0787 0.095 Uiso 1 1 d R
H1WB H -0.1687 0.7466 0.0705 0.095 Uiso 1 1 d R
O2W O -0.2553(12) 0.0664(10) 0.240(2) 0.240(13) Uani 1 1 d .
H2WB H -0.2231 0.0565 0.1988 0.288 Uiso 1 1 d R
H2WA H -0.3061 0.0800 0.2035 0.288 Uiso 1 1 d R

loop_
_atom_site_aniso_label
_atom_site_aniso_U_11
_atom_site_aniso_U_22
_atom_site_aniso_U_33
_atom_site_aniso_U_23
_atom_site_aniso_U_13
_atom_site_aniso_U_12
Cu1 0.0089(4) 0.0149(4) 0.0210(5) 0.0006(3) 0.0020(3) 0.0004(3)
O1 0.013(2) 0.026(3) 0.035(3) 0.010(2) 0.000(2) 0.0024(19)
O2 0.020(3) 0.027(3) 0.037(3) 0.016(2) 0.002(2) 0.002(2)
O3 0.025(3) 0.029(3) 0.035(3) 0.017(2) 0.012(2) 0.001(2)
O4 0.017(2) 0.031(3) 0.029(3) 0.012(2) 0.005(2) 0.004(2)
N1 0.009(3) 0.027(3) 0.033(3) 0.004(3) 0.006(2) 0.005(2)
N2 0.014(3) 0.032(3) 0.041(4) 0.012(3) 0.006(3) 0.004(2)
C1 0.008(3) 0.025(4) 0.030(4) 0.004(3) 0.002(3) 0.005(3)
C2 0.012(3) 0.025(4) 0.032(4) 0.006(3) 0.007(3) -0.002(3)
C3 0.020(3) 0.027(4) 0.020(3) 0.010(3) 0.004(3) -0.001(3)
C4 0.019(3) 0.025(4) 0.032(4) 0.011(3) 0.003(3) 0.002(3)
C5 0.015(3) 0.018(3) 0.047(4) 0.006(3) 0.007(3) 0.005(3)
C6 0.021(3) 0.029(4) 0.032(4) 0.010(3) 0.009(3) 0.004(3)
C7 0.029(4) 0.032(5) 0.077(7) 0.007(5) 0.003(4) 0.003(4)
C8 0.020(4) 0.041(5) 0.081(7) -0.001(5) 0.005(4) 0.004(4)
C9 0.016(3) 0.037(4) 0.040(4) 0.009(4) 0.011(3) 0.008(3)
C10 0.021(4) 0.032(4) 0.052(5) 0.003(4) 0.006(4) 0.003(3)
C11 0.027(4) 0.031(4) 0.058(5) 0.007(4) 0.013(4) 0.003(3)
C12 0.016(3) 0.037(4) 0.029(4) 0.000(3) 0.002(3) 0.007(3)
C13 0.028(4) 0.032(4) 0.055(5) 0.005(4) 0.012(4) -0.001(3)
C14 0.024(4) 0.028(4) 0.051(5) 0.009(4) 0.004(4) 0.000(3)
C15 0.020(4) 0.028(4) 0.045(4) 0.003(3) 0.012(3) 0.001(3)
C16 0.023(4) 0.031(4) 0.056(5) 0.004(4) 0.006(4) 0.005(3)
C17 0.023(3) 0.021(3) 0.020(3) 0.005(3) 0.008(3) 0.006(3)
C18 0.019(3) 0.023(4) 0.023(3) 0.008(3) -0.001(3) -0.002(3)
O1S 0.112(9) 0.094(8) 0.147(11) -0.002(8) 0.002(8) -0.018(7)
O1A 0.202(15) 0.053(6) 0.164(12) -0.026(7) 0.083(11) -0.017(8)
O2S 0.141(11) 0.067(6) 0.102(8) -0.005(6) 0.028(7) -0.002(7)
O2A 0.202(17) 0.175(15) 0.114(11) -0.012(9) 0.075(11) 0.053(12)
O3A 0.182(13) 0.070(7) 0.120(9) 0.012(7) 0.044(9) -0.020(8)
N1S 0.078(8) 0.066(7) 0.071(7) -0.009(5) 0.009(6) 0.000(6)
N1A 0.142(12) 0.063(8) 0.080(8) -0.001(6) 0.055(8) 0.008(7)
N2S 0.097(9) 0.085(8) 0.063(6) 0.004(6) 0.022(6) -0.009(7)
C1S 0.17(2) 0.098(13) 0.114(14) -0.016(11) 0.066(13) -0.029(13)
C2S 0.24(2) 0.075(11) 0.067(9) -0.004(8) -0.009(12) 0.026(13)
C3S 0.097(13) 0.111(14) 0.149(17) -0.056(12) 0.069(13) -0.030(11)
C4S 0.133(15) 0.076(10) 0.102(12) 0.005(9) 0.014(10) -0.030(10)
C5S 0.096(12) 0.22(2) 0.057(8) 0.015(11) 0.035(8) 0.043(13)
C6S 0.115(14) 0.089(11) 0.064(8) -0.005(8) 0.011(8) -0.003(10)
O1W 0.083(6) 0.057(5) 0.097(6) -0.004(5) 0.020(5) -0.014(4)
O2W 0.143(14) 0.099(11) 0.40(3) 0.078(15) -0.083(17) -0.018(9)

loop_
_atom_type_symbol
_atom_type_description
_atom_type_scat_dispersion_real
_atom_type_scat_dispersion_imag
_atom_type_scat_source
C C 0.0033 0.0016 'International Tables Vol C Tables 4.2.6.8 and 6.1.1.4'
H H 0.0000 0.0000 'International Tables Vol C Tables 4.2.6.8 and 6.1.1.4'
Cu Cu 0.3201 1.2651 'International Tables Vol C Tables 4.2.6.8 and 6.1.1.4'
N N 0.0061 0.0033 'International Tables Vol C Tables 4.2.6.8 and 6.1.1.4'
O O 0.0106 0.0060 'International Tables Vol C Tables 4.2.6.8 and 6.1.1.4'

loop_
_geom_angle_atom_site_label_1
_geom_angle_atom_site_label_2
_geom_angle_atom_site_label_3
_geom_angle
_geom_angle_site_symmetry_1
_geom_angle_site_symmetry_3
O4 Cu1 O1 89.1(2) 4_566 .
O4 Cu1 O2 90.4(2) 4_566 3_656
O1 Cu1 O2 166.6(2) . 3_656
O4 Cu1 O3 166.4(2) 4_566 2_645
O1 Cu1 O3 89.4(2) . 2_645
O2 Cu1 O3 87.9(2) 3_656 2_645
O4 Cu1 N1 102.7(2) 4_566 4_666
O1 Cu1 N1 103.8(2) . 4_666
O2 Cu1 N1 89.4(2) 3_656 4_666
O3 Cu1 N1 90.7(2) 2_645 4_666
O4 Cu1 Cu1 87.79(14) 4_566 3_656
O1 Cu1 Cu1 86.06(14) . 3_656
O2 Cu1 Cu1 80.49(15) 3_656 3_656
O3 Cu1 Cu1 78.61(15) 2_645 3_656
N1 Cu1 Cu1 165.54(17) 4_666 3_656
C17 O1 Cu1 120.3(4) . .
C17 O2 Cu1 126.5(4) . 3_656
C18 O3 Cu1 128.4(5) . 2_655
C18 O4 Cu1 117.9(4) . 4_565
C15 N1 C14 115.1(6) . .
C15 N1 Cu1 131.6(5) . 4_465
C14 N1 Cu1 113.2(5) . 4_465
C7 N2 C11 120.5(7) . .
C7 N2 C5 118.0(7) . .
C11 N2 C5 121.5(6) . .
C2 C1 C6 121.0(6) . .
C2 C1 C17 120.3(6) . .
C6 C1 C17 118.6(6) . .
C3 C2 C1 119.7(6) . .
C3 C2 H2A 120.2 . .
C1 C2 H2A 120.2 . .
C2 C3 C4 119.9(6) . .
C2 C3 C18 121.7(6) . .
C4 C3 C18 118.4(6) . .
C5 C4 C3 119.7(6) . .
C5 C4 H4A 120.1 . .
C3 C4 H4A 120.1 . .
C4 C5 C6 122.2(6) . .
C4 C5 N2 117.9(6) . .
C6 C5 N2 119.9(6) . .
C5 C6 C1 117.5(7) . .
C5 C6 H6A 121.2 . .
C1 C6 H6A 121.2 . .
C8 C7 N2 119.9(8) . .
C8 C7 H7A 120.0 . .
N2 C7 H7A 120.0 . .
C7 C8 C9 122.5(9) . .
C7 C8 H8A 118.7 . .
C9 C8 H8A 118.7 . .
C8 C9 C10 116.0(7) . .
C8 C9 C12 121.7(7) . .
C10 C9 C12 122.3(7) . .
C11 C10 C9 121.0(8) . .
C11 C10 H10A 119.5 . .
C9 C10 H10A 119.5 . .
N2 C11 C10 120.0(8) . .
N2 C11 H11A 120.0 . .
C10 C11 H11A 120.0 . .
C16 C12 C13 117.5(7) . .
C16 C12 C9 123.5(7) . .
C13 C12 C9 119.1(7) . .
C14 C13 C12 118.7(8) . .
C14 C13 H13A 120.6 . .
C12 C13 H13A 120.6 . .
C13 C14 N1 124.6(7) . .
C13 C14 H14A 117.7 . .
N1 C14 H14A 117.7 . .
N1 C15 C16 124.3(7) . .
N1 C15 H15A 117.8 . .
C16 C15 H15A 117.8 . .
C12 C16 C15 119.7(8) . .
C12 C16 H16A 120.1 . .
C15 C16 H16A 120.1 . .
O1 C17 O2 126.3(6) . .
O1 C17 C1 117.8(6) . .
O2 C17 C1 115.9(6) . .
O3 C18 O4 126.6(6) . .
O3 C18 C3 115.7(6) . .
O4 C18 C3 117.7(6) . .
C3S N1S C2S 130.7(17) . .
C3S N1S C1S 115.5(16) . .
C2S N1S C1S 113.7(16) . .
O2A N1A O3A 119.0(15) . .
O2A N1A O1A 120.6(15) . .
O3A N1A O1A 120.4(13) . .
C6S N2S C5S 120.1(16) . .
C6S N2S C4S 122.5(15) . .
C5S N2S C4S 117.4(15) . .
N1S C1S H1SA 109.5 . .
N1S C1S H1SB 109.5 . .
H1SA C1S H1SB 109.5 . .
N1S C1S H1SC 109.5 . .
H1SA C1S H1SC 109.5 . .
H1SB C1S H1SC 109.5 . .
N1S C2S H2SA 109.5 . .
N1S C2S H2SB 109.5 . .
H2SA C2S H2SB 109.5 . .
N1S C2S H2SC 109.5 . .
H2SA C2S H2SC 109.5 . .
H2SB C2S H2SC 109.5 . .
O1S C3S N1S 123(2) . .
O1S C3S H3SA 118.3 . .
N1S C3S H3SA 118.3 . .
N2S C4S H4SA 109.5 . .
N2S C4S H4SB 109.5 . .
H4SA C4S H4SB 109.5 . .
N2S C4S H4SC 109.5 . .
H4SA C4S H4SC 109.5 . .
H4SB C4S H4SC 109.5 . .
N2S C5S H5SA 109.5 . .
N2S C5S H5SB 109.5 . .
H5SA C5S H5SB 109.5 . .
N2S C5S H5SC 109.5 . .
H5SA C5S H5SC 109.5 . .
H5SB C5S H5SC 109.5 . .
N2S C6S O2S 125.1(17) . .
N2S C6S H6SA 117.5 . .
O2S C6S H6SA 117.5 . .
H1WA O1W H1WB 108.8 . .
H2WB O2W H2WA 105.5 . .

loop_
_geom_bond_atom_site_label_1
_geom_bond_atom_site_label_2
_geom_bond_distance
_geom_bond_site_symmetry_2
Cu1 O4 1.953(5) 4_566
Cu1 O1 1.953(5) .
Cu1 O2 1.959(5) 3_656
Cu1 O3 1.968(5) 2_645
Cu1 N1 2.159(5) 4_666
Cu1 Cu1 2.7044(14) 3_656
O1 C17 1.254(8) .
O2 C17 1.264(8) .
O2 Cu1 1.959(5) 3_656
O3 C18 1.248(8) .
O3 Cu1 1.968(5) 2_655
O4 C18 1.260(8) .
O4 Cu1 1.953(5) 4_565
N1 C15 1.323(9) .
N1 C14 1.355(10) .
N1 Cu1 2.159(5) 4_465
N2 C7 1.342(11) .
N2 C11 1.343(11) .
N2 C5 1.449(9) .
C1 C2 1.395(9) .
C1 C6 1.398(9) .
C1 C17 1.488(9) .
C2 C3 1.378(9) .
C2 H2A 0.9500 .
C3 C4 1.387(10) .
C3 C18 1.483(9) .
C4 C5 1.372(10) .
C4 H4A 0.9500 .
C5 C6 1.381(10) .
C6 H6A 0.9500 .
C7 C8 1.348(12) .
C7 H7A 0.9500 .
C8 C9 1.364(12) .
C8 H8A 0.9500 .
C9 C10 1.397(11) .
C9 C12 1.481(9) .
C10 C11 1.359(11) .
C10 H10A 0.9500 .
C11 H11A 0.9500 .
C12 C16 1.363(11) .
C12 C13 1.394(11) .
C13 C14 1.364(11) .
C13 H13A 0.9500 .
C14 H14A 0.9500 .
C15 C16 1.382(10) .
C15 H15A 0.9500 .
C16 H16A 0.9500 .
O1S C3S 1.227(19) .
O1A N1A 1.228(15) .
O2S C6S 1.292(19) .
O2A N1A 1.191(16) .
O3A N1A 1.237(15) .
N1S C3S 1.36(2) .
N1S C2S 1.384(18) .
N1S C1S 1.44(2) .
N2S C6S 1.30(2) .
N2S C5S 1.475(19) .
N2S C4S 1.478(19) .
C1S H1SA 0.9800 .
C1S H1SB 0.9800 .
C1S H1SC 0.9800 .
C2S H2SA 0.9800 .
C2S H2SB 0.9800 .
C2S H2SC 0.9800 .
C3S H3SA 0.9500 .
C4S H4SA 0.9800 .
C4S H4SB 0.9800 .
C4S H4SC 0.9800 .
C5S H5SA 0.9800 .
C5S H5SB 0.9800 .
C5S H5SC 0.9800 .
C6S H6SA 0.9500 .
O1W H1WA 0.8500 .
O1W H1WB 0.8500 .
O2W H2WB 0.8500 .
O2W H2WA 0.8500 .

loop_
_geom_torsion_atom_site_label_1
_geom_torsion_atom_site_label_2
_geom_torsion_atom_site_label_3
_geom_torsion_atom_site_label_4
_geom_torsion
_geom_torsion_site_symmetry_1
O4 Cu1 O1 C17 -84.9(5) 4_566
O2 Cu1 O1 C17 3.1(13) 3_656
O3 Cu1 O1 C17 81.6(5) 2_645
N1 Cu1 O1 C17 172.2(5) 4_666
Cu1 Cu1 O1 C17 3.0(5) 3_656
C6 C1 C2 C3 -1.3(11) .
C17 C1 C2 C3 -178.1(6) .
C1 C2 C3 C4 1.1(11) .
C1 C2 C3 C18 -175.5(7) .
C2 C3 C4 C5 0.6(11) .
C18 C3 C4 C5 177.3(7) .
C3 C4 C5 C6 -2.2(12) .
C3 C4 C5 N2 178.5(7) .
C7 N2 C5 C4 -43.5(11) .
C11 N2 C5 C4 133.2(8) .
C7 N2 C5 C6 137.2(9) .
C11 N2 C5 C6 -46.2(11) .
C4 C5 C6 C1 2.0(12) .
N2 C5 C6 C1 -178.7(7) .
C2 C1 C6 C5 -0.2(11) .
C17 C1 C6 C5 176.6(7) .
C11 N2 C7 C8 1.3(15) .
C5 N2 C7 C8 177.9(9) .
N2 C7 C8 C9 -1.2(17) .
C7 C8 C9 C10 1.7(15) .
C7 C8 C9 C12 -177.8(9) .
C8 C9 C10 C11 -2.4(13) .
C12 C9 C10 C11 177.1(8) .
C7 N2 C11 C10 -2.0(13) .
C5 N2 C11 C10 -178.5(8) .
C9 C10 C11 N2 2.6(14) .
C8 C9 C12 C16 -169.4(9) .
C10 C9 C12 C16 11.1(13) .
C8 C9 C12 C13 11.9(13) .
C10 C9 C12 C13 -167.6(8) .
C16 C12 C13 C14 2.4(13) .
C9 C12 C13 C14 -178.8(8) .
C12 C13 C14 N1 -1.3(14) .
C15 N1 C14 C13 -0.5(12) .
Cu1 N1 C14 C13 179.5(7) 4_465
C14 N1 C15 C16 1.2(12) .
Cu1 N1 C15 C16 -178.9(6) 4_465
C13 C12 C16 C15 -1.8(12) .
C9 C12 C16 C15 179.4(8) .
N1 C15 C16 C12 0.0(13) .
Cu1 O1 C17 O2 -6.5(10) .
Cu1 O1 C17 C1 175.0(5) .
Cu1 O2 C17 O1 6.9(11) 3_656
Cu1 O2 C17 C1 -174.6(4) 3_656
C2 C1 C17 O1 26.7(10) .
C6 C1 C17 O1 -150.2(7) .
C2 C1 C17 O2 -152.0(7) .
C6 C1 C17 O2 31.1(10) .
Cu1 O3 C18 O4 11.3(11) 2_655
Cu1 O3 C18 C3 -167.8(5) 2_655
Cu1 O4 C18 O3 -9.4(10) 4_565
Cu1 O4 C18 C3 169.6(5) 4_565
C2 C3 C18 O3 -166.2(7) .
C4 C3 C18 O3 17.1(10) .
C2 C3 C18 O4 14.6(11) .
C4 C3 C18 O4 -162.0(7) .
C2S N1S C3S O1S -5(3) .
C1S N1S C3S O1S 171.4(15) .
C5S N2S C6S O2S -179.1(13) .
C4S N2S C6S O2S 2(2) .
